data_7034293
loop_
_publ_author_name
'Mukhopadhyay, Sujay'
'Gupta, Rakesh Kumar'
'Biswas, Arnab'
'Kumar, Amit'
'Dubey, Mrigendra'
'Hundal, Maninder Singh'
'Pandey, Daya Shankar'

_publ_section_title
;
 A dual-responsive &quot;turn-on&quot; bifunctional receptor: a
 chemosensor for Fe(3+) and chemodosimeter for Hg(2.).
;
_journal_issue 16
_journal_name_full 'Dalton transactions (Cambridge, England : 2003)'
_journal_page_first 7118
_journal_page_last 7122
_journal_paper_doi 10.1039/c4dt03778b
_journal_volume 44
_journal_year 2015
_chemical_formula_moiety 'C11 H8 Cl N O2'
_chemical_formula_sum 'C11 H8 Cl N O2'
_chemical_formula_weight 221.63
_space_group_IT_number 14
_symmetry_cell_setting monoclinic
_symmetry_Int_Tables_number 14
_symmetry_space_group_name_Hall '-P 2yn'
_symmetry_space_group_name_H-M 'P 1 21/n 1'
_atom_sites_solution_hydrogens geom
_atom_sites_solution_primary direct
_atom_sites_solution_secondary difmap
_audit_creation_method SHELXL-97
_audit_update_record
;
2015-02-17 deposited with the CCDC.
2015-02-24 downloaded from the CCDC.
;
_cell_angle_alpha 90.00
_cell_angle_beta 95.352(7)
_cell_angle_gamma 90.00
_cell_formula_units_Z 4
_cell_length_a 3.8274(6)
_cell_length_b 29.579(4)
_cell_length_c 8.6242(12)
_cell_measurement_temperature 296(2)
_cell_volume 972.1(2)
_computing_structure_refinement 'SHELXL-97 (Sheldrick, 1997)'
_computing_structure_solution 'SHELXS-97 (Sheldrick, 1990)'
_diffrn_ambient_temperature 296(2)
_diffrn_measured_fraction_theta_full 0.986
_diffrn_measured_fraction_theta_max 0.986
_diffrn_radiation_monochromator graphite
_diffrn_radiation_type MoK\a
_diffrn_radiation_wavelength 0.71073
_diffrn_reflns_av_R_equivalents 0.0582
_diffrn_reflns_av_sigmaI/netI 0.0409
_diffrn_reflns_limit_h_max 4
_diffrn_reflns_limit_h_min -3
_diffrn_reflns_limit_k_max 38
_diffrn_reflns_limit_k_min -32
_diffrn_reflns_limit_l_max 11
_diffrn_reflns_limit_l_min -10
_diffrn_reflns_number 16786
_diffrn_reflns_theta_full 27.88
_diffrn_reflns_theta_max 27.88
_diffrn_reflns_theta_min 1.38
_diffrn_source 'fine-focus sealed tube'
_exptl_absorpt_coefficient_mu 0.368
_exptl_absorpt_correction_T_max 0.936
_exptl_absorpt_correction_T_min 0.915
_exptl_absorpt_correction_type multi-scan
_exptl_absorpt_process_details '(North et al., 1968)'
_exptl_crystal_colour White
_exptl_crystal_density_diffrn 1.514
_exptl_crystal_density_method 'not measured'
_exptl_crystal_description Block
_exptl_crystal_F_000 456
_exptl_crystal_size_max 0.24
_exptl_crystal_size_mid 0.22
_exptl_crystal_size_min 0.18
_refine_diff_density_max 0.579
_refine_diff_density_min -0.553
_refine_diff_density_rms 0.077
_refine_ls_extinction_method none
_refine_ls_goodness_of_fit_ref 1.032
_refine_ls_hydrogen_treatment mixed
_refine_ls_matrix_type full
_refine_ls_number_parameters 137
_refine_ls_number_reflns 2296
_refine_ls_number_restraints 0
_refine_ls_restrained_S_all 1.032
_refine_ls_R_factor_all 0.0931
_refine_ls_R_factor_gt 0.0620
_refine_ls_shift/su_max 0.005
_refine_ls_shift/su_mean 0.001
_refine_ls_structure_factor_coef Fsqd
_refine_ls_weighting_details 'calc w=1/[\s^2^(Fo^2^)+(0.1146P)^2^+0.6337P] where P=(Fo^2^+2Fc^2^)/3'
_refine_ls_weighting_scheme calc
_refine_ls_wR_factor_gt 0.1784
_refine_ls_wR_factor_ref 0.2030
_reflns_number_gt 1583
_reflns_number_total 2296
_reflns_threshold_expression >2sigma(I)
_cod_data_source_file c4dt03778b2.cif
_cod_data_source_block CMQC
_cod_depositor_comments 'Adding full bibliography for 7034292--7034295.cif.'
_cod_original_sg_symbol_H-M 'P 21/n'
_cod_database_code 7034293

loop_
_symmetry_equiv_pos_as_xyz
'x, y, z'
'-x+1/2, y+1/2, -z+1/2'
'-x, -y, -z'
'x-1/2, -y-1/2, z-1/2'

loop_
_atom_site_label
_atom_site_type_symbol
_atom_site_fract_x
_atom_site_fract_y
_atom_site_fract_z
_atom_site_U_iso_or_equiv
_atom_site_adp_type
_atom_site_occupancy
_atom_site_symmetry_multiplicity
_atom_site_calc_flag
_atom_site_refinement_flags
C1 C 0.5195(10) 0.77626(12) -0.5855(5) 0.0567(9) Uani 1 1 d .
H1A H 0.2771 0.7727 -0.5678 0.085 Uiso 1 1 calc R
H1B H 0.5496 0.8041 -0.6397 0.085 Uiso 1 1 calc R
H1C H 0.6604 0.7767 -0.4874 0.085 Uiso 1 1 calc R
C2 C 0.6333(8) 0.69767(10) -0.6111(4) 0.0410(7) Uani 1 1 d .
C3 C 0.5347(8) 0.68845(10) -0.4660(3) 0.0400(7) Uani 1 1 d .
H3 H 0.4516 0.7113 -0.4053 0.048 Uiso 1 1 calc R
C4 C 0.5611(8) 0.64394(10) -0.4105(3) 0.0364(7) Uani 1 1 d .
C5 C 0.6918(8) 0.60904(10) -0.5023(3) 0.0370(7) Uani 1 1 d .
C6 C 0.7846(9) 0.62002(11) -0.6527(3) 0.0429(7) Uani 1 1 d .
H6 H 0.8673 0.5976 -0.7154 0.051 Uiso 1 1 calc R
C7 C 0.7535(9) 0.66312(11) -0.7060(4) 0.0455(8) Uani 1 1 d .
H7 H 0.8118 0.6700 -0.8057 0.055 Uiso 1 1 calc R
C8 C 0.4980(8) 0.59462(10) -0.2120(3) 0.0377(7) Uani 1 1 d .
C9 C 0.6319(8) 0.55762(10) -0.2908(3) 0.0396(7) Uani 1 1 d .
C10 C 0.7259(8) 0.56597(10) -0.4384(3) 0.0386(7) Uani 1 1 d .
H10 H 0.8129 0.5426 -0.4958 0.046 Uiso 1 1 calc R
C11 C 0.6901(10) 0.51230(11) -0.2206(4) 0.0532(9) Uani 1 1 d .
H11 H 0.6361 0.5056 -0.1182 0.064 Uiso 1 1 calc R
N1 N 0.4629(7) 0.63550(8) -0.2638(3) 0.0390(6) Uani 1 1 d .
O2 O 0.8413(9) 0.48256(9) -0.2792(3) 0.0580(9) Uani 1 1 d .
O1 O 0.6255(7) 0.73940(8) -0.6772(3) 0.0538(6) Uani 1 1 d .
Cl1 Cl 0.3642(2) 0.58610(3) -0.02577(9) 0.0517(3) Uani 1 1 d .

loop_
_atom_site_aniso_label
_atom_site_aniso_U_11
_atom_site_aniso_U_22
_atom_site_aniso_U_33
_atom_site_aniso_U_23
_atom_site_aniso_U_13
_atom_site_aniso_U_12
C1 0.061(2) 0.0377(18) 0.073(2) 0.0074(16) 0.0138(18) 0.0046(16)
C2 0.0425(17) 0.0357(16) 0.0441(17) 0.0025(13) 0.0002(13) -0.0017(13)
C3 0.0452(17) 0.0315(15) 0.0432(17) -0.0026(12) 0.0042(13) 0.0019(13)
C4 0.0394(16) 0.0322(15) 0.0371(15) -0.0049(12) 0.0019(12) -0.0003(12)
C5 0.0413(16) 0.0340(15) 0.0352(15) -0.0038(11) 0.0014(12) 0.0003(12)
C6 0.0540(18) 0.0401(17) 0.0354(16) -0.0031(12) 0.0086(13) 0.0022(14)
C7 0.0543(19) 0.0455(18) 0.0375(15) 0.0020(13) 0.0077(13) -0.0025(15)
C8 0.0449(16) 0.0344(16) 0.0334(14) -0.0027(11) 0.0018(12) 0.0005(12)
C9 0.0478(17) 0.0319(15) 0.0390(15) -0.0010(12) 0.0043(12) 0.0024(13)
C10 0.0471(17) 0.0321(15) 0.0371(15) -0.0061(12) 0.0060(12) 0.0018(13)
C11 0.070(2) 0.0423(19) 0.0478(19) 0.0046(15) 0.0098(17) 0.0017(17)
N1 0.0466(14) 0.0334(13) 0.0372(13) -0.0042(10) 0.0053(10) 0.0009(11)
O2 0.098(2) 0.0271(13) 0.0527(17) 0.0061(12) 0.0285(16) 0.0245(14)
O1 0.0715(16) 0.0370(13) 0.0545(14) 0.0087(10) 0.0144(12) 0.0018(11)
Cl1 0.0706(6) 0.0492(5) 0.0371(5) 0.0001(3) 0.0142(4) 0.0041(4)

loop_
_atom_type_symbol
_atom_type_description
_atom_type_scat_dispersion_real
_atom_type_scat_dispersion_imag
_atom_type_scat_source
C C 0.0033 0.0016 'International Tables Vol C Tables 4.2.6.8 and 6.1.1.4'
H H 0.0000 0.0000 'International Tables Vol C Tables 4.2.6.8 and 6.1.1.4'
N N 0.0061 0.0033 'International Tables Vol C Tables 4.2.6.8 and 6.1.1.4'
O O 0.0106 0.0060 'International Tables Vol C Tables 4.2.6.8 and 6.1.1.4'
Cl Cl 0.1484 0.1585 'International Tables Vol C Tables 4.2.6.8 and 6.1.1.4'

loop_
_geom_angle_atom_site_label_1
_geom_angle_atom_site_label_2
_geom_angle_atom_site_label_3
_geom_angle
O1 C1 H1A 109.5
O1 C1 H1B 109.5
H1A C1 H1B 109.5
O1 C1 H1C 109.5
H1A C1 H1C 109.5
H1B C1 H1C 109.5
O1 C2 C3 124.6(3)
O1 C2 C7 114.2(3)
C3 C2 C7 121.2(3)
C2 C3 C4 118.9(3)
C2 C3 H3 120.6
C4 C3 H3 120.6
N1 C4 C3 117.9(3)
N1 C4 C5 121.4(3)
C3 C4 C5 120.7(3)
C10 C5 C6 123.5(3)
C10 C5 C4 118.0(3)
C6 C5 C4 118.4(3)
C7 C6 C5 120.4(3)
C7 C6 H6 119.8
C5 C6 H6 119.8
C6 C7 C2 120.4(3)
C6 C7 H7 119.8
C2 C7 H7 119.8
N1 C8 C9 126.3(3)
N1 C8 Cl1 115.0(2)
C9 C8 Cl1 118.8(2)
C10 C9 C8 116.4(3)
C10 C9 C11 119.9(3)
C8 C9 C11 123.6(3)
C9 C10 C5 120.5(3)
C9 C10 H10 119.7
C5 C10 H10 119.7
O2 C11 C9 123.8(3)
O2 C11 H11 106.4
C9 C11 H11 106.4
C8 N1 C4 117.3(3)
C2 O1 C1 117.2(3)

loop_
_geom_bond_atom_site_label_1
_geom_bond_atom_site_label_2
_geom_bond_distance
C1 O1 1.428(4)
C1 H1A 0.9600
C1 H1B 0.9600
C1 H1C 0.9600
C2 O1 1.359(4)
C2 C3 1.368(4)
C2 C7 1.413(5)
C3 C4 1.401(4)
C3 H3 0.9300
C4 N1 1.376(4)
C4 C5 1.420(4)
C5 C10 1.389(4)
C5 C6 1.414(4)
C6 C7 1.357(5)
C6 H6 0.9300
C7 H7 0.9300
C8 N1 1.292(4)
C8 C9 1.409(4)
C8 Cl1 1.749(3)
C9 C10 1.378(4)
C9 C11 1.479(4)
C10 H10 0.9300
C11 O2 1.192(4)
C11 H11 0.9700
